data_4086014
loop_
_publ_author_name
'Robbins, Leanna K.'
'Lilly, Cassandra P.'
'Smeltz, Jessica L.'
'Boyle, Paul D.'
'Ison, Elon A.'

_publ_section_title
;
 Synthesis and Reactivity of Oxorhenium(V) Methyl, Benzyl, and Phenyl
 Complexes with CO: Implications for a Unique Mechanism for Migratory
 Insertion
;
_journal_issue 13
_journal_name_full Organometallics
_journal_page_first 3152
_journal_paper_doi 10.1021/acs.organomet.5b00177
_journal_volume 34
_journal_year 2015
_chemical_formula_sum 'C23 H16 F10 N3 O Re'
_chemical_formula_weight 726.59
_chemical_name_systematic
; 
 ? 
;
_space_group_IT_number 14
_symmetry_cell_setting monoclinic
_symmetry_space_group_name_Hall '-P 2ybc'
_symmetry_space_group_name_H-M 'P 1 21/c 1'
_atom_sites_solution_hydrogens geom
_atom_sites_solution_primary direct
_atom_sites_solution_secondary difmap
_audit_creation_method SHELXL-97
_cell_angle_alpha 90.00
_cell_angle_beta 118.183(17)
_cell_angle_gamma 90.00
_cell_formula_units_Z 4
_cell_length_a 16.168(6)
_cell_length_b 8.074(2)
_cell_length_c 20.767(8)
_cell_measurement_reflns_used 9846
_cell_measurement_temperature 110
_cell_measurement_theta_max 29.47
_cell_measurement_theta_min 2.23
_cell_volume 2389.5(15)
_computing_cell_refinement SAINT
_computing_data_collection Apex2
_computing_data_reduction SAINT
_computing_molecular_graphics NRCVAX
_computing_publication_material cif2tables.py
_computing_structure_refinement XL
_computing_structure_solution XS
_diffrn_ambient_temperature 110
_diffrn_measured_fraction_theta_full 0.981
_diffrn_measured_fraction_theta_max 0.923
_diffrn_measurement_device_type 'Bruker-Nonius Kappa Axis X8 Apex2'
_diffrn_measurement_method 'omega and phi scans'
_diffrn_radiation_monochromator graphite
_diffrn_radiation_source 'fine-focus sealed tube'
_diffrn_radiation_type MoK\a
_diffrn_radiation_wavelength 0.71073
_diffrn_reflns_av_R_equivalents 0.0532
_diffrn_reflns_av_sigmaI/netI 0.0483
_diffrn_reflns_limit_h_max 26
_diffrn_reflns_limit_h_min -26
_diffrn_reflns_limit_k_max 11
_diffrn_reflns_limit_k_min -12
_diffrn_reflns_limit_l_max 34
_diffrn_reflns_limit_l_min -34
_diffrn_reflns_number 78071
_diffrn_reflns_theta_full 34.59
_diffrn_reflns_theta_max 36.05
_diffrn_reflns_theta_min 2.00
_exptl_absorpt_coefficient_mu 5.186
_exptl_absorpt_correction_T_max 0.6909
_exptl_absorpt_correction_T_min 0.2626
_exptl_absorpt_correction_type multi-scan
_exptl_absorpt_process_details SADABS
_exptl_crystal_colour red
_exptl_crystal_density_diffrn 2.020
_exptl_crystal_density_method 'not measured'
_exptl_crystal_description prism
_exptl_crystal_F_000 1392
_exptl_crystal_size_max 0.35
_exptl_crystal_size_mid 0.19
_exptl_crystal_size_min 0.08
_refine_diff_density_max 7.085
_refine_diff_density_min -6.255
_refine_diff_density_rms 0.217
_refine_ls_extinction_method none
_refine_ls_goodness_of_fit_ref 1.051
_refine_ls_hydrogen_treatment constr
_refine_ls_matrix_type full
_refine_ls_number_parameters 367
_refine_ls_number_reflns 10478
_refine_ls_number_restraints 8
_refine_ls_restrained_S_all 1.054
_refine_ls_R_factor_all 0.0767
_refine_ls_R_factor_gt 0.0491
_refine_ls_shift/su_max 0.001
_refine_ls_shift/su_mean 0.000
_refine_ls_structure_factor_coef Fsqd
_refine_ls_weighting_details 'calc w=1/[\s^2^(Fo^2^)+(0.0373P)^2^+14.6477P] where P=(Fo^2^+2Fc^2^)/3'
_refine_ls_weighting_scheme calc
_refine_ls_wR_factor_gt 0.1023
_refine_ls_wR_factor_ref 0.1146
_reflns_number_gt 7692
_reflns_number_total 10478
_reflns_threshold_expression >2sigma(I)
_cod_data_source_file om5b00177_si_003.cif
_cod_data_source_block x12080
_cod_depositor_comments 'Adding full bibliography for 4086014--4086016.cif.'
_cod_original_sg_symbol_H-M 'P 21/c'
_cod_database_code 4086014

loop_
_symmetry_equiv_pos_as_xyz
'x, y, z'
'-x, y+1/2, -z+1/2'
'-x, -y, -z'
'x, -y-1/2, z-1/2'

loop_
_atom_site_label
_atom_site_type_symbol
_atom_site_fract_x
_atom_site_fract_y
_atom_site_fract_z
_atom_site_U_iso_or_equiv
_atom_site_adp_type
_atom_site_occupancy
_atom_site_symmetry_multiplicity
_atom_site_calc_flag
_atom_site_refinement_flags
_atom_site_disorder_assembly
_atom_site_disorder_group
Re1 Re 0.312058(11) 0.30388(2) 0.216211(9) 0.02265(5) Uani 1 1 d . . .
O1 O 0.3810(2) 0.1378(5) 0.2284(2) 0.0320(8) Uani 1 1 d . A .
N1 N 0.1990(3) 0.2949(5) 0.1205(2) 0.0262(8) Uani 1 1 d . A .
N3 N 0.3721(3) 0.4651(5) 0.2972(2) 0.0287(8) Uani 1 1 d . A .
C1 C 0.2265(3) 0.2381(6) 0.2613(2) 0.0216(8) Uani 1 1 d . A .
C2 C 0.2294(4) 0.0834(7) 0.2919(3) 0.0333(11) Uani 1 1 d . . .
H2 H 0.2736 0.0035 0.2936 0.040 Uiso 1 1 calc R A .
C3 C 0.1692(4) 0.0433(7) 0.3201(4) 0.0418(13) Uani 1 1 d . A .
H3 H 0.1734 -0.0627 0.3413 0.050 Uiso 1 1 calc R . .
C4 C 0.1035(4) 0.1559(8) 0.3175(3) 0.0391(12) Uani 1 1 d . . .
H4 H 0.0622 0.1279 0.3365 0.047 Uiso 1 1 calc R A .
C5 C 0.0986(3) 0.3103(7) 0.2869(3) 0.0312(10) Uani 1 1 d . A .
H5 H 0.0532 0.3884 0.2842 0.037 Uiso 1 1 calc R . .
C6 C 0.1600(3) 0.3512(6) 0.2601(2) 0.0231(8) Uani 1 1 d . . .
H6 H 0.1569 0.4586 0.2404 0.028 Uiso 1 1 calc R A .
C7 C 0.1142(3) 0.2103(6) 0.1024(2) 0.0238(8) Uani 1 1 d . . .
C8 C 0.1095(3) 0.0392(6) 0.1053(3) 0.0287(9) Uani 1 1 d . A .
C9 C 0.0280(4) -0.0436(6) 0.0915(3) 0.0342(11) Uani 1 1 d . . .
C10 C -0.0531(4) 0.0459(7) 0.0731(3) 0.0328(11) Uani 1 1 d . A .
C11 C -0.0508(3) 0.2149(6) 0.0705(3) 0.0284(9) Uani 1 1 d . . .
C12 C 0.0314(3) 0.2942(6) 0.0842(2) 0.0238(8) Uani 1 1 d . A .
F8 F 0.1865(2) -0.0510(4) 0.1217(2) 0.0457(8) Uani 1 1 d . . .
F9 F 0.0266(3) -0.2088(4) 0.0938(2) 0.0517(10) Uani 1 1 d . A .
F10 F -0.1334(2) -0.0324(5) 0.05804(19) 0.0474(9) Uani 1 1 d . . .
F11 F -0.1276(2) 0.3046(4) 0.0560(2) 0.0428(8) Uani 1 1 d . A .
F12 F 0.0313(2) 0.4609(4) 0.08246(17) 0.0325(6) Uani 1 1 d . . .
N2 N 0.3324(3) 0.5130(5) 0.1608(2) 0.0268(8) Uani 0.831(7) 1 d PD A 1
C13 C 0.2008(3) 0.3832(7) 0.0589(3) 0.0352(12) Uani 0.831(7) 1 d PD A 1
H13A H 0.1364 0.3993 0.0185 0.042 Uiso 0.831(7) 1 calc PR A 1
H13B H 0.2379 0.3207 0.0404 0.042 Uiso 0.831(7) 1 calc PR A 1
C14 C 0.2479(4) 0.5531(7) 0.0914(3) 0.0285(12) Uani 0.831(7) 1 d PD A 1
H14A H 0.2655 0.6108 0.0576 0.034 Uiso 0.831(7) 1 calc PR A 1
H14B H 0.2048 0.6248 0.1004 0.034 Uiso 0.831(7) 1 calc PR A 1
C15 C 0.4126(4) 0.4686(9) 0.1475(3) 0.0323(13) Uani 0.831(7) 1 d P A 1
H15A H 0.4679 0.4437 0.1942 0.048 Uiso 0.831(7) 1 calc PR A 1
H15B H 0.4266 0.5618 0.1240 0.048 Uiso 0.831(7) 1 calc PR A 1
H15C H 0.3961 0.3712 0.1157 0.048 Uiso 0.831(7) 1 calc PR A 1
C16 C 0.3624(4) 0.6690(7) 0.2097(3) 0.0299(12) Uani 0.831(7) 1 d PD A 1
H16A H 0.3982 0.7453 0.1948 0.036 Uiso 0.831(7) 1 calc PR A 1
H16B H 0.3067 0.7282 0.2060 0.036 Uiso 0.831(7) 1 calc PR A 1
C17 C 0.4233(4) 0.6078(8) 0.2871(3) 0.0409(14) Uani 0.831(7) 1 d PD A 1
H17A H 0.4855 0.5722 0.2937 0.049 Uiso 0.831(7) 1 calc PR A 1
H17B H 0.4326 0.6965 0.3228 0.049 Uiso 0.831(7) 1 calc PR A 1
N2' N 0.3324(3) 0.5130(5) 0.1608(2) 0.0268(8) Uani 0.169(7) 1 d PD A 2
C13' C 0.2008(3) 0.3832(7) 0.0589(3) 0.0352(12) Uani 0.169(7) 1 d PD A 2
H13C H 0.1603 0.4827 0.0460 0.042 Uiso 0.169(7) 1 calc PR A 2
H13D H 0.1773 0.3102 0.0156 0.042 Uiso 0.169(7) 1 calc PR A 2
C14' C 0.3039(12) 0.434(3) 0.0831(11) 0.023(5) Uani 0.169(7) 1 d PD A 2
H14C H 0.3079 0.5163 0.0493 0.027 Uiso 0.169(7) 1 calc PR A 2
H14D H 0.3433 0.3371 0.0870 0.027 Uiso 0.169(7) 1 calc PR A 2
C15' C 0.2625(16) 0.630(3) 0.1464(13) 0.019(5) Uani 0.169(7) 1 d P A 2
H15D H 0.2010 0.5811 0.1148 0.028 Uiso 0.169(7) 1 calc PR A 2
H15E H 0.2723 0.7259 0.1217 0.028 Uiso 0.169(7) 1 calc PR A 2
H15F H 0.2651 0.6659 0.1924 0.028 Uiso 0.169(7) 1 calc PR A 2
C16' C 0.4288(14) 0.551(4) 0.2120(11) 0.0299(12) Uani 0.169(7) 1 d PD A 2
H16C H 0.4532 0.6417 0.1937 0.036 Uiso 0.169(7) 1 calc PR A 2
H16D H 0.4694 0.4522 0.2215 0.036 Uiso 0.169(7) 1 calc PR A 2
C17' C 0.4233(4) 0.6078(8) 0.2871(3) 0.0409(14) Uani 0.169(7) 1 d PD A 2
H17C H 0.4867 0.6206 0.3293 0.049 Uiso 0.169(7) 1 calc PR A 2
H17D H 0.3880 0.7126 0.2793 0.049 Uiso 0.169(7) 1 calc PR A 2
C18 C 0.3750(3) 0.4609(6) 0.3658(2) 0.0258(9) Uani 1 1 d . . .
C19 C 0.4132(3) 0.3271(6) 0.4125(3) 0.0276(9) Uani 1 1 d . A .
C20 C 0.4140(3) 0.3199(7) 0.4791(3) 0.0319(10) Uani 1 1 d . . .
C21 C 0.3785(3) 0.4480(8) 0.5019(3) 0.0342(11) Uani 1 1 d . A .
C22 C 0.3420(3) 0.5842(7) 0.4577(3) 0.0350(11) Uani 1 1 d . . .
C23 C 0.3396(3) 0.5877(7) 0.3908(3) 0.0322(10) Uani 1 1 d . A .
F19 F 0.4514(2) 0.2004(4) 0.39454(17) 0.0371(7) Uani 1 1 d . . .
F20 F 0.4521(3) 0.1891(5) 0.52347(19) 0.0468(9) Uani 1 1 d . A .
F21 F 0.3799(3) 0.4441(6) 0.56715(18) 0.0507(10) Uani 1 1 d . . .
F22 F 0.3089(3) 0.7119(5) 0.4799(2) 0.0540(10) Uani 1 1 d . A .
F23 F 0.2992(3) 0.7187(4) 0.3471(2) 0.0478(9) Uani 1 1 d . . .

loop_
_atom_site_aniso_label
_atom_site_aniso_U_11
_atom_site_aniso_U_22
_atom_site_aniso_U_33
_atom_site_aniso_U_23
_atom_site_aniso_U_13
_atom_site_aniso_U_12
Re1 0.01505(7) 0.03014(9) 0.02239(8) 0.00959(7) 0.00856(6) 0.00568(6)
O1 0.0254(16) 0.039(2) 0.0362(18) 0.0128(15) 0.0181(14) 0.0137(14)
N1 0.0179(15) 0.032(2) 0.0257(18) 0.0104(15) 0.0082(13) 0.0002(14)
N3 0.0196(16) 0.035(2) 0.0235(18) 0.0084(16) 0.0039(14) -0.0065(15)
C1 0.0187(17) 0.0210(19) 0.0229(19) 0.0024(15) 0.0079(15) 0.0009(14)
C2 0.039(3) 0.025(2) 0.047(3) 0.011(2) 0.030(2) 0.007(2)
C3 0.055(3) 0.031(3) 0.056(4) 0.007(2) 0.040(3) 0.001(2)
C4 0.039(3) 0.044(3) 0.050(3) -0.005(3) 0.034(3) -0.008(2)
C5 0.024(2) 0.039(3) 0.035(2) -0.001(2) 0.0171(18) 0.0042(19)
C6 0.0191(17) 0.026(2) 0.0227(19) 0.0005(16) 0.0089(15) 0.0016(15)
C7 0.0179(16) 0.024(2) 0.026(2) 0.0045(16) 0.0079(15) 0.0004(15)
C8 0.031(2) 0.022(2) 0.035(2) 0.0060(18) 0.018(2) 0.0051(17)
C9 0.046(3) 0.020(2) 0.036(3) 0.0022(18) 0.019(2) -0.0037(19)
C10 0.029(2) 0.035(3) 0.032(2) 0.000(2) 0.0124(19) -0.0135(19)
C11 0.0182(17) 0.033(3) 0.028(2) 0.0050(18) 0.0068(16) 0.0022(17)
C12 0.0209(17) 0.022(2) 0.0236(19) 0.0026(16) 0.0067(15) 0.0005(15)
F8 0.0449(19) 0.0307(18) 0.067(2) 0.0123(16) 0.0310(18) 0.0150(14)
F9 0.066(3) 0.0227(17) 0.068(3) 0.0029(15) 0.032(2) -0.0073(15)
F10 0.0330(16) 0.053(2) 0.0476(19) 0.0073(16) 0.0122(15) -0.0211(15)
F11 0.0199(13) 0.052(2) 0.052(2) 0.0124(16) 0.0129(13) 0.0075(13)
F12 0.0278(14) 0.0214(14) 0.0408(16) 0.0041(12) 0.0100(12) 0.0033(10)
N2 0.0204(16) 0.037(2) 0.0236(17) 0.0103(15) 0.0108(14) 0.0028(15)
C13 0.024(2) 0.050(3) 0.024(2) 0.013(2) 0.0047(17) -0.006(2)
C14 0.024(2) 0.031(3) 0.022(2) 0.010(2) 0.0035(19) -0.005(2)
C15 0.024(2) 0.044(4) 0.030(3) 0.001(2) 0.014(2) -0.007(2)
C16 0.027(2) 0.032(3) 0.029(3) 0.001(2) 0.011(2) -0.008(2)
C17 0.032(2) 0.053(4) 0.027(2) 0.008(2) 0.0051(19) -0.018(2)
N2' 0.0204(16) 0.037(2) 0.0236(17) 0.0103(15) 0.0108(14) 0.0028(15)
C13' 0.024(2) 0.050(3) 0.024(2) 0.013(2) 0.0047(17) -0.006(2)
C14' 0.019(10) 0.027(13) 0.030(12) 0.007(10) 0.018(9) 0.003(9)
C15' 0.018(9) 0.022(11) 0.026(11) 0.014(9) 0.018(9) 0.012(8)
C16' 0.027(2) 0.032(3) 0.029(3) 0.001(2) 0.011(2) -0.008(2)
C17' 0.032(2) 0.053(4) 0.027(2) 0.008(2) 0.0051(19) -0.018(2)
C18 0.0154(16) 0.033(2) 0.0223(19) 0.0055(17) 0.0037(14) -0.0027(15)
C19 0.0191(18) 0.035(3) 0.027(2) 0.0045(18) 0.0098(16) 0.0034(16)
C20 0.027(2) 0.039(3) 0.026(2) 0.0093(19) 0.0099(18) 0.0044(19)
C21 0.023(2) 0.050(3) 0.025(2) -0.002(2) 0.0082(17) 0.000(2)
C22 0.022(2) 0.040(3) 0.037(3) -0.009(2) 0.0090(19) 0.0022(19)
C23 0.0206(19) 0.028(2) 0.034(2) 0.0024(19) 0.0014(17) 0.0008(17)
F19 0.0392(16) 0.0421(18) 0.0330(15) 0.0109(13) 0.0194(13) 0.0181(14)
F20 0.055(2) 0.053(2) 0.0354(17) 0.0231(15) 0.0238(16) 0.0182(17)
F21 0.0430(19) 0.082(3) 0.0289(16) -0.0036(17) 0.0183(15) 0.0042(19)
F22 0.042(2) 0.055(2) 0.056(2) -0.0190(18) 0.0160(18) 0.0092(17)
F23 0.0427(19) 0.0329(19) 0.050(2) 0.0081(15) 0.0077(16) 0.0097(14)

loop_
_atom_type_symbol
_atom_type_description
_atom_type_scat_dispersion_real
_atom_type_scat_dispersion_imag
_atom_type_scat_source
C C 0.0033 0.0016 'International Tables Vol C Tables 4.2.6.8 and 6.1.1.4'
H H 0.0000 0.0000 'International Tables Vol C Tables 4.2.6.8 and 6.1.1.4'
F F 0.0171 0.0103 'International Tables Vol C Tables 4.2.6.8 and 6.1.1.4'
N N 0.0061 0.0033 'International Tables Vol C Tables 4.2.6.8 and 6.1.1.4'
O O 0.0106 0.0060 'International Tables Vol C Tables 4.2.6.8 and 6.1.1.4'
Re Re -1.0185 7.2310 'International Tables Vol C Tables 4.2.6.8 and 6.1.1.4'

loop_
_geom_angle_atom_site_label_1
_geom_angle_atom_site_label_2
_geom_angle_atom_site_label_3
_geom_angle
O1 Re1 N1 110.84(19)
O1 Re1 N3 111.82(18)
N1 Re1 N3 137.00(17)
O1 Re1 C1 105.31(17)
N1 Re1 C1 86.91(16)
N3 Re1 C1 87.06(17)
O1 Re1 N2 116.54(16)
N1 Re1 N2 78.02(15)
N3 Re1 N2 78.57(16)
C1 Re1 N2 138.15(16)
C7 N1 C13 114.6(4)
C7 N1 Re1 127.5(3)
C13 N1 Re1 117.9(3)
C18 N3 C17 114.1(4)
C18 N3 Re1 127.9(3)
C17 N3 Re1 118.0(3)
C2 C1 C6 116.9(4)
C2 C1 Re1 123.4(3)
C6 C1 Re1 119.7(3)
C3 C2 C1 121.4(5)
C3 C2 H2 119.3
C1 C2 H2 119.3
C4 C3 C2 120.6(5)
C4 C3 H3 119.7
C2 C3 H3 119.7
C3 C4 C5 119.1(5)
C3 C4 H4 120.4
C5 C4 H4 120.4
C4 C5 C6 120.2(5)
C4 C5 H5 119.9
C6 C5 H5 119.9
C5 C6 C1 121.7(4)
C5 C6 H6 119.1
C1 C6 H6 119.1
C12 C7 C8 115.7(4)
C12 C7 N1 121.8(4)
C8 C7 N1 122.4(4)
F8 C8 C9 118.1(5)
F8 C8 C7 119.2(4)
C9 C8 C7 122.7(5)
F9 C9 C8 120.5(5)
F9 C9 C10 120.1(5)
C8 C9 C10 119.4(5)
F10 C10 C11 120.1(5)
F10 C10 C9 120.3(5)
C11 C10 C9 119.5(5)
F11 C11 C10 120.6(4)
F11 C11 C12 119.6(5)
C10 C11 C12 119.8(5)
F12 C12 C11 118.0(4)
F12 C12 C7 119.1(4)
C11 C12 C7 122.9(4)
C14 N2 C15 110.9(4)
C14 N2 C16 108.7(4)
C15 N2 C16 106.6(4)
C14 N2 Re1 112.9(3)
C15 N2 Re1 106.0(3)
C16 N2 Re1 111.6(3)
N1 C13 C14 104.8(4)
N1 C13 H13A 110.8
C14 C13 H13A 110.8
N1 C13 H13B 110.8
C14 C13 H13B 110.8
H13A C13 H13B 108.9
N2 C14 C13 105.5(4)
N2 C14 H14A 110.6
C13 C14 H14A 110.6
N2 C14 H14B 110.6
C13 C14 H14B 110.6
H14A C14 H14B 108.8
N2 C15 H15A 109.5
N2 C15 H15B 109.5
H15A C15 H15B 109.5
N2 C15 H15C 109.5
H15A C15 H15C 109.5
H15B C15 H15C 109.5
C17 C16 N2 106.0(5)
C17 C16 H16A 110.5
N2 C16 H16A 110.5
C17 C16 H16B 110.5
N2 C16 H16B 110.5
H16A C16 H16B 108.7
N3 C17 C16 106.0(4)
N3 C17 H17A 110.5
C16 C17 H17A 110.5
N3 C17 H17B 110.5
C16 C17 H17B 110.5
H17A C17 H17B 108.7
H14C C14' H14D 109.4
H15D C15' H15E 109.5
H15D C15' H15F 109.5
H15E C15' H15F 109.5
H16C C16' H16D 109.1
C19 C18 C23 116.0(4)
C19 C18 N3 121.3(5)
C23 C18 N3 122.7(4)
F19 C19 C20 117.5(4)
F19 C19 C18 120.9(4)
C20 C19 C18 121.6(5)
F20 C20 C21 119.0(5)
F20 C20 C19 120.4(5)
C21 C20 C19 120.6(5)
F21 C21 C20 121.4(5)
F21 C21 C22 119.3(5)
C20 C21 C22 119.3(5)
F22 C22 C23 120.5(5)
F22 C22 C21 120.1(5)
C23 C22 C21 119.4(5)
F23 C23 C22 118.2(5)
F23 C23 C18 118.8(5)
C22 C23 C18 123.0(5)

loop_
_geom_bond_atom_site_label_1
_geom_bond_atom_site_label_2
_geom_bond_distance
Re1 O1 1.685(3)
Re1 N1 1.966(4)
Re1 N3 1.981(4)
Re1 C1 2.072(4)
Re1 N2 2.154(4)
N1 C7 1.414(6)
N1 C13 1.477(6)
N3 C18 1.403(6)
N3 C17 1.491(6)
C1 C2 1.393(7)
C1 C6 1.402(6)
C2 C3 1.390(7)
C2 H2 0.9500
C3 C4 1.380(8)
C3 H3 0.9500
C4 C5 1.385(8)
C4 H4 0.9500
C5 C6 1.387(6)
C5 H5 0.9500
C6 H6 0.9500
C7 C12 1.384(6)
C7 C8 1.387(7)
C8 F8 1.340(6)
C8 C9 1.381(7)
C9 F9 1.336(6)
C9 C10 1.383(8)
C10 F10 1.342(6)
C10 C11 1.366(7)
C11 F11 1.343(6)
C11 C12 1.380(6)
C12 F12 1.346(5)
N2 C14 1.479(6)
N2 C15 1.491(7)
N2 C16 1.546(7)
C13 C14 1.559(8)
C13 H13A 0.9900
C13 H13B 0.9900
C14 H14A 0.9900
C14 H14B 0.9900
C15 H15A 0.9800
C15 H15B 0.9800
C15 H15C 0.9800
C16 C17 1.517(7)
C16 H16A 0.9900
C16 H16B 0.9900
C17 H17A 0.9900
C17 H17B 0.9900
C14' H14C 0.9900
C14' H14D 0.9900
C15' H15D 0.9800
C15' H15E 0.9800
C15' H15F 0.9800
C16' H16C 0.9900
C16' H16D 0.9900
C18 C19 1.387(7)
C18 C23 1.388(7)
C19 F19 1.336(6)
C19 C20 1.376(7)
C20 F20 1.345(6)
C20 C21 1.372(8)
C21 F21 1.344(6)
C21 C22 1.374(8)
C22 F22 1.339(6)
C22 C23 1.372(8)
C23 F23 1.345(6)

loop_
_geom_torsion_atom_site_label_1
_geom_torsion_atom_site_label_2
_geom_torsion_atom_site_label_3
_geom_torsion_atom_site_label_4
_geom_torsion
O1 Re1 N1 C7 84.4(4)
N3 Re1 N1 C7 -103.1(4)
C1 Re1 N1 C7 -20.8(4)
N2 Re1 N1 C7 -161.5(4)
O1 Re1 N1 C13 -94.5(4)
N3 Re1 N1 C13 77.9(4)
C1 Re1 N1 C13 160.3(4)
N2 Re1 N1 C13 19.6(4)
O1 Re1 N3 C18 -82.0(4)
N1 Re1 N3 C18 105.6(4)
C1 Re1 N3 C18 23.3(4)
N2 Re1 N3 C18 163.8(4)
O1 Re1 N3 C17 96.3(4)
N1 Re1 N3 C17 -76.1(4)
C1 Re1 N3 C17 -158.4(4)
N2 Re1 N3 C17 -17.9(4)
O1 Re1 C1 C2 -1.6(5)
N1 Re1 C1 C2 109.1(4)
N3 Re1 C1 C2 -113.4(4)
N2 Re1 C1 C2 177.3(4)
O1 Re1 C1 C6 179.9(3)
N1 Re1 C1 C6 -69.3(4)
N3 Re1 C1 C6 68.1(4)
N2 Re1 C1 C6 -1.1(5)
C6 C1 C2 C3 -0.1(8)
Re1 C1 C2 C3 -178.6(4)
C1 C2 C3 C4 0.9(9)
C2 C3 C4 C5 -0.5(10)
C3 C4 C5 C6 -0.8(9)
C4 C5 C6 C1 1.7(8)
C2 C1 C6 C5 -1.2(7)
Re1 C1 C6 C5 177.3(4)
C13 N1 C7 C12 -68.8(6)
Re1 N1 C7 C12 112.2(5)
C13 N1 C7 C8 114.6(5)
Re1 N1 C7 C8 -64.3(6)
C12 C7 C8 F8 179.2(4)
N1 C7 C8 F8 -4.0(8)
C12 C7 C8 C9 -0.4(8)
N1 C7 C8 C9 176.4(5)
F8 C8 C9 F9 -0.7(8)
C7 C8 C9 F9 178.9(5)
F8 C8 C9 C10 -178.8(5)
C7 C8 C9 C10 0.8(8)
F9 C9 C10 F10 0.5(8)
C8 C9 C10 F10 178.6(5)
F9 C9 C10 C11 -179.6(5)
C8 C9 C10 C11 -1.5(8)
F10 C10 C11 F11 2.9(8)
C9 C10 C11 F11 -177.0(5)
F10 C10 C11 C12 -178.3(4)
C9 C10 C11 C12 1.8(8)
F11 C11 C12 F12 0.1(7)
C10 C11 C12 F12 -178.8(5)
F11 C11 C12 C7 177.3(4)
C10 C11 C12 C7 -1.5(8)
C8 C7 C12 F12 178.0(4)
N1 C7 C12 F12 1.2(7)
C8 C7 C12 C11 0.7(7)
N1 C7 C12 C11 -176.1(4)
O1 Re1 N2 C14 118.0(4)
N1 Re1 N2 C14 10.6(4)
N3 Re1 N2 C14 -133.1(4)
C1 Re1 N2 C14 -60.8(5)
O1 Re1 N2 C15 -3.5(4)
N1 Re1 N2 C15 -111.0(3)
N3 Re1 N2 C15 105.3(3)
C1 Re1 N2 C15 177.6(3)
O1 Re1 N2 C16 -119.2(3)
N1 Re1 N2 C16 133.3(3)
N3 Re1 N2 C16 -10.4(3)
C1 Re1 N2 C16 61.9(4)
C7 N1 C13 C14 137.5(4)
Re1 N1 C13 C14 -43.4(5)
C15 N2 C14 C13 83.9(5)
C16 N2 C14 C13 -159.2(4)
Re1 N2 C14 C13 -34.9(5)
N1 C13 C14 N2 47.4(5)
C14 N2 C16 C17 159.7(4)
C15 N2 C16 C17 -80.8(5)
Re1 N2 C16 C17 34.6(5)
C18 N3 C17 C16 -139.2(5)
Re1 N3 C17 C16 42.3(6)
N2 C16 C17 N3 -46.5(6)
C17 N3 C18 C19 -120.4(5)
Re1 N3 C18 C19 57.9(6)
C17 N3 C18 C23 60.1(6)
Re1 N3 C18 C23 -121.6(5)
C23 C18 C19 F19 -178.3(4)
N3 C18 C19 F19 2.2(7)
C23 C18 C19 C20 1.3(7)
N3 C18 C19 C20 -178.2(4)
F19 C19 C20 F20 0.0(7)
C18 C19 C20 F20 -179.6(4)
F19 C19 C20 C21 178.1(5)
C18 C19 C20 C21 -1.5(8)
F20 C20 C21 F21 -0.9(8)
C19 C20 C21 F21 -179.0(5)
F20 C20 C21 C22 178.1(5)
C19 C20 C21 C22 -0.1(8)
F21 C21 C22 F22 0.4(7)
C20 C21 C22 F22 -178.5(5)
F21 C21 C22 C23 -179.4(5)
C20 C21 C22 C23 1.7(8)
F22 C22 C23 F23 -3.1(7)
C21 C22 C23 F23 176.7(5)
F22 C22 C23 C18 178.4(4)
C21 C22 C23 C18 -1.8(8)
C19 C18 C23 F23 -178.1(4)
N3 C18 C23 F23 1.4(7)
C19 C18 C23 C22 0.3(7)
N3 C18 C23 C22 179.8(4)
